data_4024465
loop_
_publ_author_name
'Yasufumi Kawamura'
'Yasuhiro Kawano'
'Tomohiro Matsuda'
'Y\^uta Ishitobi'
'Takahiro Hosokawa'

_publ_contact_author_email hosokawa.takahiro@kochi-tech.ac.jp
_publ_contact_author_fax +887-57-2520
_publ_contact_author_name 'Takahiro Hosokawa'
_publ_contact_author_phone +887-57-2517
_publ_section_title
;
Palladium(II)-Catalyzed Asymmetric Coupling of Allylic Alcohols and Vinyl
Ethers: Insight into the Palladium and Copper Bimetallic Catalyst
;
_journal_name_full 'Journal of Organic Chemistry'
_journal_page_first 3048
_journal_page_last 3053
_journal_paper_doi 10.1021/jo802807w
_journal_volume 74
_journal_year 2009
_chemical_absolute_configuration 'CHOOSE rm ad rmad syn or unk'
_chemical_formula_moiety 'C26 H28 N2 O3 '
_chemical_formula_sum 'C26 H28 N2 O3'
_chemical_formula_weight 416.52
_space_group_IT_number 4
_symmetry_cell_setting monoclinic
_symmetry_Int_Tables_number 4
_symmetry_space_group_name_Hall 'P 2yb'
_symmetry_space_group_name_H-M 'P 1 21 1'
_audit_creation_date 2008-05-05
_audit_creation_method 'by CrystalStructure 3.8'
_cell_angle_alpha 90.0000
_cell_angle_beta 90.5905(15)
_cell_angle_gamma 90.0000
_cell_formula_units_Z 2
_cell_length_a 13.0005(3)
_cell_length_b 4.73152(11)
_cell_length_c 17.4577(4)
_cell_measurement_reflns_used 11725
_cell_measurement_temperature 93.1
_cell_measurement_theta_max 68.2
_cell_measurement_theta_min 3.4
_cell_volume 1073.80(4)
_computing_cell_refinement PROCESS-AUTO
_computing_data_collection PROCESS-AUTO
_computing_data_reduction CrystalStructure
_computing_publication_material 'CrystalStructure 3.8'
_computing_structure_refinement SHELXL
_computing_structure_solution SIR92
_diffrn_detector_area_resol_mean 10.00
_diffrn_measured_fraction_theta_full 0.997
_diffrn_measured_fraction_theta_max 0.997
_diffrn_measurement_device_type 'Rigaku RAXIS-RAPID'
_diffrn_measurement_method \w
_diffrn_radiation_type 'Cu K\a'
_diffrn_radiation_wavelength 1.54187
_diffrn_reflns_av_R_equivalents 0.025
_diffrn_reflns_limit_h_max 15
_diffrn_reflns_limit_h_min -15
_diffrn_reflns_limit_k_max 5
_diffrn_reflns_limit_k_min -5
_diffrn_reflns_limit_l_max 21
_diffrn_reflns_limit_l_min -20
_diffrn_reflns_number 12712
_diffrn_reflns_theta_full 68.25
_diffrn_reflns_theta_max 68.25
_exptl_absorpt_coefficient_mu 0.674
_exptl_absorpt_correction_T_max 0.967
_exptl_absorpt_correction_T_min 0.863
_exptl_absorpt_correction_type multi-scan
_exptl_absorpt_process_details
;
    Higashi, T. (1995). Program for Absorption Correction.
    Rigaku Corporation, Tokyo, Japan.
;
_exptl_crystal_colour colorless
_exptl_crystal_density_diffrn 1.288
_exptl_crystal_density_method 'not measured'
_exptl_crystal_description platelet
_exptl_crystal_F_000 444.00
_exptl_crystal_size_max 0.40
_exptl_crystal_size_mid 0.06
_exptl_crystal_size_min 0.05
_refine_diff_density_max 1.03
_refine_diff_density_min -0.53
_refine_ls_abs_structure_details 'Flack, H. D. (1983), Acta Cryst. A39, 876-881.  1579 Friedel Pairs'
_refine_ls_abs_structure_Flack 0.0(5)
_refine_ls_extinction_method none
_refine_ls_goodness_of_fit_ref 1.073
_refine_ls_hydrogen_treatment refall
_refine_ls_number_parameters 282
_refine_ls_number_reflns 3801
_refine_ls_R_factor_gt 0.0785
_refine_ls_shift/su_max 0.0000
_refine_ls_structure_factor_coef Fsqd
_refine_ls_weighting_details 'w = 1/[\s^2^(Fo^2^)+(0.1442P)^2^+0.9079P] where P=(Fo^2^+2Fc^2^)/3'
_refine_ls_weighting_scheme calc
_refine_ls_wR_factor_ref 0.2294
_reflns_number_gt 3569
_reflns_number_total 3801
_reflns_threshold_expression F^2^>2.0\s(F^2^)
_cod_data_source_file jo802807w_si_001.cif
_cod_data_source_block '_(R,2S)-8'
_cod_original_formula_sum 'C26 H28 N2 O3 '
_cod_database_code 4024465

loop_
_symmetry_equiv_pos_site_id
_symmetry_equiv_pos_as_xyz
1 +X,+Y,+Z
2 -X,1/2+Y,-Z

loop_
_atom_site_label
_atom_site_type_symbol
_atom_site_fract_x
_atom_site_fract_y
_atom_site_fract_z
_atom_site_U_iso_or_equiv
_atom_site_adp_type
_atom_site_occupancy
_atom_site_symmetry_multiplicity
_atom_site_calc_flag
_atom_site_refinement_flags
_atom_site_disorder_assembly
_atom_site_disorder_group
O(1) O 0.5226(3) 0.6492(13) 0.6688(2) 0.0978(15) Uani 1.00 1 d . . .
O(2) O 0.5517(4) 0.733(3) 0.5472(3) 0.229(7) Uani 1.00 1 d . . .
O(3) O 1.13622(18) 0.4090(5) 0.22497(14) 0.0356(5) Uani 1.00 1 d . . .
N(1) N 1.0573(2) 0.8206(6) 0.26226(17) 0.0364(7) Uani 1.00 1 d . . .
N(2) N 1.1898(2) 0.8309(6) 0.17826(16) 0.0346(6) Uani 1.00 1 d . . .
C(1) C 0.3755(6) 0.755(2) 0.7428(5) 0.134(3) Uani 1.00 1 d . . .
C(2) C 0.4232(6) 0.725(2) 0.6776(4) 0.129(3) Uani 1.00 1 d . . .
C(3) C 0.5732(5) 0.581(2) 0.6143(3) 0.103(2) Uani 1.00 1 d . . .
C(4) C 0.6757(5) 0.466(2) 0.6143(3) 0.107(3) Uani 1.00 1 d . . .
C(5) C 0.7205(3) 0.5543(14) 0.5383(2) 0.0629(12) Uani 1.00 1 d . . .
C(6) C 0.6425(5) 0.755(2) 0.5027(3) 0.099(2) Uani 1.00 1 d . . .
C(7) C 0.8077(4) 0.4667(16) 0.5100(3) 0.0806(19) Uani 1.00 1 d . . .
C(8) C 0.8640(3) 0.5430(10) 0.4400(2) 0.0464(9) Uani 1.00 1 d . . .
C(9) C 0.9573(3) 0.4070(9) 0.4262(2) 0.0434(8) Uani 1.00 1 d . . .
C(10) C 1.0210(2) 0.4883(7) 0.3672(2) 0.0376(8) Uani 1.00 1 d . . .
C(11) C 0.9913(2) 0.7083(7) 0.31857(18) 0.0335(7) Uani 1.00 1 d . . .
C(12) C 0.8963(2) 0.8331(8) 0.3294(2) 0.0394(8) Uani 1.00 1 d . . .
C(13) C 0.8337(3) 0.7510(9) 0.3894(2) 0.0445(9) Uani 1.00 1 d . . .
C(14) C 1.1292(2) 0.6704(7) 0.22214(19) 0.0319(7) Uani 1.00 1 d . . .
C(15) C 1.2751(2) 0.7120(7) 0.1341(2) 0.0344(7) Uani 1.00 1 d . . .
C(16) C 1.3692(3) 0.6718(10) 0.1857(2) 0.0463(9) Uani 1.00 1 d . . .
C(17) C 1.2911(2) 0.8948(7) 0.0636(2) 0.0331(7) Uani 1.00 1 d . . .
C(18) C 1.3721(2) 1.0764(7) 0.0602(2) 0.0383(8) Uani 1.00 1 d . . .
C(19) C 1.3884(3) 1.2521(8) -0.0039(2) 0.0451(9) Uani 1.00 1 d . . .
C(20) C 1.3237(3) 1.2341(8) -0.0655(2) 0.0451(9) Uani 1.00 1 d . . .
C(21) C 1.2390(2) 1.0496(8) -0.0658(2) 0.0395(8) Uani 1.00 1 d . . .
C(22) C 1.1711(3) 1.0303(9) -0.1289(2) 0.0471(9) Uani 1.00 1 d . . .
C(23) C 1.0891(3) 0.8514(9) -0.1291(2) 0.0483(10) Uani 1.00 1 d . . .
C(24) C 1.0708(2) 0.6811(8) -0.0644(2) 0.0449(9) Uani 1.00 1 d . . .
C(25) C 1.1353(2) 0.6927(7) -0.0016(2) 0.0374(7) Uani 1.00 1 d . . .
C(26) C 1.2211(2) 0.8771(7) 0.0001(2) 0.0335(7) Uani 1.00 1 d . . .
H(1) H 0.3202 0.8944 0.7367 0.161 Uiso 1.00 1 c R . .
H(2) H 0.4243 0.8203 0.7821 0.161 Uiso 1.00 1 c R . .
H(3) H 0.3462 0.5734 0.7583 0.161 Uiso 1.00 1 c R . .
H(4) H 0.4153 0.9075 0.6505 0.155 Uiso 1.00 1 c R . .
H(5) H 0.3824 0.5854 0.6479 0.155 Uiso 1.00 1 c R . .
H(6) H 0.5353 0.4036 0.6008 0.123 Uiso 1.00 1 c R . .
H(7) H 0.6740 0.2576 0.6188 0.128 Uiso 1.00 1 c R . .
H(8) H 0.7169 0.5439 0.6574 0.128 Uiso 1.00 1 c R . .
H(9) H 0.6689 0.9511 0.5038 0.119 Uiso 1.00 1 c R . .
H(10) H 0.6280 0.7015 0.4489 0.119 Uiso 1.00 1 c R . .
H(11) H 0.8413 0.3273 0.5404 0.097 Uiso 1.00 1 c R . .
H(12) H 0.9777 0.2544 0.4583 0.052 Uiso 1.00 1 c R . .
H(13) H 1.0848 0.3946 0.3598 0.045 Uiso 1.00 1 c R . .
H(14) H 0.8736 0.9771 0.2953 0.047 Uiso 1.00 1 c R . .
H(15) H 0.7688 0.8399 0.3957 0.053 Uiso 1.00 1 c R . .
H(16) H 1.0518 1.0022 0.2521 0.044 Uiso 1.00 1 c R . .
H(17) H 1.1780 1.0139 0.1758 0.041 Uiso 1.00 1 c R . .
H(18) H 1.2532 0.5207 0.1159 0.041 Uiso 1.00 1 c R . .
H(19) H 1.4115 0.8431 0.1846 0.056 Uiso 1.00 1 c R . .
H(20) H 1.4095 0.5110 0.1674 0.056 Uiso 1.00 1 c R . .
H(21) H 1.3470 0.6356 0.2383 0.056 Uiso 1.00 1 c R . .
H(22) H 1.4190 1.0853 0.1022 0.046 Uiso 1.00 1 c R . .
H(23) H 1.4442 1.3818 -0.0041 0.054 Uiso 1.00 1 c R . .
H(24) H 1.3361 1.3485 -0.1092 0.054 Uiso 1.00 1 c R . .
H(25) H 1.1829 1.1454 -0.1725 0.057 Uiso 1.00 1 c R . .
H(26) H 1.0446 0.8414 -0.1726 0.058 Uiso 1.00 1 c R . .
H(27) H 1.0132 0.5572 -0.0642 0.054 Uiso 1.00 1 c R . .
H(28) H 1.1221 0.5752 0.0413 0.045 Uiso 1.00 1 c R . .

loop_
_atom_site_aniso_label
_atom_site_aniso_U_11
_atom_site_aniso_U_22
_atom_site_aniso_U_33
_atom_site_aniso_U_12
_atom_site_aniso_U_13
_atom_site_aniso_U_23
O(1) 0.078(2) 0.124(4) 0.091(2) 0.032(2) 0.024(2) 0.024(2)
O(2) 0.093(3) 0.47(2) 0.128(4) 0.060(7) 0.042(3) 0.149(8)
O(3) 0.0458(13) 0.0213(12) 0.0397(13) 0.0027(10) 0.0070(10) -0.0022(9)
N(1) 0.0446(15) 0.0218(14) 0.0431(16) 0.0032(11) 0.0151(12) 0.0015(12)
N(2) 0.0435(15) 0.0201(13) 0.0404(15) 0.0054(11) 0.0148(12) -0.0018(11)
C(1) 0.089(4) 0.168(10) 0.147(7) 0.024(5) 0.041(5) -0.015(7)
C(2) 0.098(4) 0.177(9) 0.113(5) 0.052(6) 0.037(4) 0.062(6)
C(3) 0.093(4) 0.146(7) 0.069(3) 0.012(4) 0.033(3) 0.034(4)
C(4) 0.091(4) 0.169(8) 0.061(3) 0.033(4) 0.046(3) 0.045(4)
C(5) 0.061(2) 0.090(3) 0.038(2) -0.007(2) 0.0156(18) 0.005(2)
C(6) 0.097(4) 0.126(6) 0.075(3) 0.020(4) 0.044(3) 0.031(4)
C(7) 0.075(3) 0.112(5) 0.055(2) 0.027(3) 0.025(2) 0.041(3)
C(8) 0.049(2) 0.052(2) 0.0387(18) -0.0012(19) 0.0108(15) -0.0014(19)
C(9) 0.058(2) 0.0374(19) 0.0345(17) 0.0025(18) 0.0055(15) 0.0040(16)
C(10) 0.0434(18) 0.032(2) 0.0374(17) 0.0003(14) 0.0079(14) -0.0036(14)
C(11) 0.0424(17) 0.0281(17) 0.0299(15) -0.0042(14) 0.0051(13) -0.0045(14)
C(12) 0.0437(18) 0.0364(19) 0.0383(18) 0.0045(15) 0.0054(15) 0.0040(16)
C(13) 0.0454(19) 0.050(2) 0.0384(19) 0.0063(17) 0.0089(15) 0.0010(17)
C(14) 0.0382(17) 0.0237(17) 0.0340(16) 0.0003(13) 0.0039(13) -0.0046(13)
C(15) 0.0370(16) 0.0271(17) 0.0392(17) 0.0053(14) 0.0099(13) -0.0042(15)
C(16) 0.0451(19) 0.048(2) 0.046(2) 0.0032(18) 0.0056(16) -0.0075(18)
C(17) 0.0348(16) 0.0242(16) 0.0406(17) 0.0069(14) 0.0119(13) -0.0035(14)
C(18) 0.0354(16) 0.0320(19) 0.0478(19) 0.0023(15) 0.0119(14) -0.0090(16)
C(19) 0.0410(18) 0.0297(18) 0.065(2) -0.0068(15) 0.0232(18) -0.0031(18)
C(20) 0.054(2) 0.0306(19) 0.051(2) -0.0024(17) 0.0228(18) 0.0034(17)
C(21) 0.0451(18) 0.0265(17) 0.0471(19) 0.0061(15) 0.0172(15) -0.0032(16)
C(22) 0.060(2) 0.039(2) 0.0428(19) 0.012(2) 0.0086(17) 0.0051(18)
C(23) 0.059(2) 0.041(2) 0.045(2) 0.0142(19) -0.0041(17) -0.0067(18)
C(24) 0.0407(18) 0.034(2) 0.060(2) 0.0043(16) 0.0024(16) -0.0108(19)
C(25) 0.0390(17) 0.0265(17) 0.0471(19) 0.0005(14) 0.0098(14) -0.0035(16)
C(26) 0.0371(16) 0.0236(16) 0.0401(17) 0.0048(13) 0.0114(13) -0.0024(14)

loop_
_atom_type_symbol
_atom_type_description
_atom_type_scat_dispersion_real
_atom_type_scat_dispersion_imag
_atom_type_scat_source
C C 0.018 0.009
;
International Tables for Crystallography
(1992, Vol. C, Tables 4.2.6.8 and 6.1.1.4)
;
H H 0.000 0.000
;
International Tables for Crystallography
(1992, Vol. C, Table 6.1.1.4)
;
N N 0.031 0.018
;
International Tables for Crystallography
(1992, Vol. C, Tables 4.2.6.8 and 6.1.1.4)
;
O O 0.049 0.032
;
International Tables for Crystallography
(1992, Vol. C, Tables 4.2.6.8 and 6.1.1.4)
;

loop_
_geom_angle_atom_site_label_1
_geom_angle_atom_site_label_2
_geom_angle_atom_site_label_3
_geom_angle
_geom_angle_publ_flag
_geom_angle_site_symmetry_1
_geom_angle_site_symmetry_2
_geom_angle_site_symmetry_3
C(2) O(1) C(3) 133.7(6) yes . . .
C(3) O(2) C(6) 109.6(6) yes . . .
C(11) N(1) C(14) 125.5(2) yes . . .
C(14) N(2) C(15) 122.3(2) yes . . .
O(1) C(2) C(1) 126.2(7) yes . . .
O(1) C(3) O(2) 114.6(8) yes . . .
O(1) C(3) C(4) 127.9(6) yes . . .
O(2) C(3) C(4) 111.7(5) yes . . .
C(3) C(4) C(5) 105.1(5) yes . . .
C(4) C(5) C(6) 105.6(4) yes . . .
C(4) C(5) C(7) 125.9(5) yes . . .
C(6) C(5) C(7) 128.5(5) yes . . .
O(2) C(6) C(5) 106.6(6) yes . . .
C(5) C(7) C(8) 132.3(5) yes . . .
C(7) C(8) C(9) 117.9(4) yes . . .
C(7) C(8) C(13) 124.4(4) yes . . .
C(9) C(8) C(13) 117.6(3) yes . . .
C(8) C(9) C(10) 121.9(3) yes . . .
C(9) C(10) C(11) 119.8(3) yes . . .
N(1) C(11) C(10) 122.5(3) yes . . .
N(1) C(11) C(12) 118.9(3) yes . . .
C(10) C(11) C(12) 118.5(3) yes . . .
C(11) C(12) C(13) 121.0(3) yes . . .
C(8) C(13) C(12) 121.1(3) yes . . .
O(3) C(14) N(1) 123.1(3) yes . . .
O(3) C(14) N(2) 123.0(3) yes . . .
N(1) C(14) N(2) 113.9(3) yes . . .
N(2) C(15) C(16) 110.1(2) yes . . .
N(2) C(15) C(17) 108.5(2) yes . . .
C(16) C(15) C(17) 115.7(2) yes . . .
C(15) C(17) C(18) 120.4(3) yes . . .
C(15) C(17) C(26) 120.2(2) yes . . .
C(18) C(17) C(26) 119.3(3) yes . . .
C(17) C(18) C(19) 121.9(3) yes . . .
C(18) C(19) C(20) 119.6(3) yes . . .
C(19) C(20) C(21) 121.3(3) yes . . .
C(20) C(21) C(22) 121.9(3) yes . . .
C(20) C(21) C(26) 119.0(3) yes . . .
C(22) C(21) C(26) 119.1(3) yes . . .
C(21) C(22) C(23) 121.9(3) yes . . .
C(22) C(23) C(24) 119.5(3) yes . . .
C(23) C(24) C(25) 120.6(3) yes . . .
C(24) C(25) C(26) 121.1(3) yes . . .
C(17) C(26) C(21) 118.9(3) yes . . .
C(17) C(26) C(25) 123.2(3) yes . . .
C(21) C(26) C(25) 117.9(3) yes . . .
C(11) N(1) H(16) 117.2 no . . .
C(14) N(1) H(16) 117.2 no . . .
C(14) N(2) H(17) 118.9 no . . .
C(15) N(2) H(17) 118.9 no . . .
C(2) C(1) H(1) 109.5 no . . .
C(2) C(1) H(2) 109.5 no . . .
C(2) C(1) H(3) 109.5 no . . .
H(1) C(1) H(2) 109.5 no . . .
H(1) C(1) H(3) 109.5 no . . .
H(2) C(1) H(3) 109.5 no . . .
O(1) C(2) H(4) 105.8 no . . .
O(1) C(2) H(5) 105.8 no . . .
C(1) C(2) H(4) 105.8 no . . .
C(1) C(2) H(5) 105.8 no . . .
H(4) C(2) H(5) 106.2 no . . .
O(1) C(3) H(6) 98.0 no . . .
O(2) C(3) H(6) 98.0 no . . .
C(4) C(3) H(6) 98.0 no . . .
C(3) C(4) H(7) 110.7 no . . .
C(3) C(4) H(8) 110.7 no . . .
C(5) C(4) H(7) 110.7 no . . .
C(5) C(4) H(8) 110.7 no . . .
H(7) C(4) H(8) 108.8 no . . .
O(2) C(6) H(9) 110.4 no . . .
O(2) C(6) H(10) 110.4 no . . .
C(5) C(6) H(9) 110.4 no . . .
C(5) C(6) H(10) 110.4 no . . .
H(9) C(6) H(10) 108.6 no . . .
C(5) C(7) H(11) 113.8 no . . .
C(8) C(7) H(11) 113.8 no . . .
C(8) C(9) H(12) 119.1 no . . .
C(10) C(9) H(12) 119.1 no . . .
C(9) C(10) H(13) 120.1 no . . .
C(11) C(10) H(13) 120.1 no . . .
C(11) C(12) H(14) 119.5 no . . .
C(13) C(12) H(14) 119.5 no . . .
C(8) C(13) H(15) 119.4 no . . .
C(12) C(13) H(15) 119.4 no . . .
N(2) C(15) H(18) 107.4 no . . .
C(16) C(15) H(18) 107.4 no . . .
C(17) C(15) H(18) 107.4 no . . .
C(15) C(16) H(19) 109.5 no . . .
C(15) C(16) H(20) 109.5 no . . .
C(15) C(16) H(21) 109.5 no . . .
H(19) C(16) H(20) 109.5 no . . .
H(19) C(16) H(21) 109.5 no . . .
H(20) C(16) H(21) 109.5 no . . .
C(17) C(18) H(22) 119.1 no . . .
C(19) C(18) H(22) 119.0 no . . .
C(18) C(19) H(23) 120.2 no . . .
C(20) C(19) H(23) 120.2 no . . .
C(19) C(20) H(24) 119.4 no . . .
C(21) C(20) H(24) 119.4 no . . .
C(21) C(22) H(25) 119.1 no . . .
C(23) C(22) H(25) 119.1 no . . .
C(22) C(23) H(26) 120.3 no . . .
C(24) C(23) H(26) 120.3 no . . .
C(23) C(24) H(27) 119.7 no . . .
C(25) C(24) H(27) 119.7 no . . .
C(24) C(25) H(28) 119.5 no . . .
C(26) C(25) H(28) 119.5 no . . .

loop_
_geom_bond_atom_site_label_1
_geom_bond_atom_site_label_2
_geom_bond_distance
_geom_bond_publ_flag
_geom_bond_site_symmetry_1
_geom_bond_site_symmetry_2
O(1) C(2) 1.351(9) yes . .
O(1) C(3) 1.206(8) yes . .
O(2) C(3) 1.400(12) yes . .
O(2) C(6) 1.422(9) yes . .
O(3) C(14) 1.241(4) yes . .
N(1) C(11) 1.415(4) yes . .
N(1) C(14) 1.372(4) yes . .
N(2) C(14) 1.340(4) yes . .
N(2) C(15) 1.470(4) yes . .
C(1) C(2) 1.309(12) yes . .
C(3) C(4) 1.439(10) yes . .
C(4) C(5) 1.514(7) yes . .
C(5) C(6) 1.517(9) yes . .
C(5) C(7) 1.309(7) yes . .
C(7) C(8) 1.477(6) yes . .
C(8) C(9) 1.396(6) yes . .
C(8) C(13) 1.377(6) yes . .
C(9) C(10) 1.384(5) yes . .
C(10) C(11) 1.395(4) yes . .
C(11) C(12) 1.384(5) yes . .
C(12) C(13) 1.389(5) yes . .
C(15) C(16) 1.523(5) yes . .
C(15) C(17) 1.520(4) yes . .
C(17) C(18) 1.361(4) yes . .
C(17) C(26) 1.429(4) yes . .
C(18) C(19) 1.413(5) yes . .
C(19) C(20) 1.361(5) yes . .
C(20) C(21) 1.406(5) yes . .
C(21) C(22) 1.407(5) yes . .
C(21) C(26) 1.431(5) yes . .
C(22) C(23) 1.361(6) yes . .
C(23) C(24) 1.410(5) yes . .
C(24) C(25) 1.374(5) yes . .
C(25) C(26) 1.417(4) yes . .
N(1) H(16) 0.880 no . .
N(2) H(17) 0.880 no . .
C(1) H(1) 0.980 no . .
C(1) H(2) 0.980 no . .
C(1) H(3) 0.980 no . .
C(2) H(4) 0.990 no . .
C(2) H(5) 0.990 no . .
C(3) H(6) 1.000 no . .
C(4) H(7) 0.990 no . .
C(4) H(8) 0.990 no . .
C(6) H(9) 0.990 no . .
C(6) H(10) 0.990 no . .
C(7) H(11) 0.950 no . .
C(9) H(12) 0.950 no . .
C(10) H(13) 0.950 no . .
C(12) H(14) 0.950 no . .
C(13) H(15) 0.950 no . .
C(15) H(18) 1.000 no . .
C(16) H(19) 0.980 no . .
C(16) H(20) 0.980 no . .
C(16) H(21) 0.980 no . .
C(18) H(22) 0.950 no . .
C(19) H(23) 0.950 no . .
C(20) H(24) 0.950 no . .
C(22) H(25) 0.950 no . .
C(23) H(26) 0.950 no . .
C(24) H(27) 0.950 no . .
C(25) H(28) 0.950 no . .

loop_
_geom_contact_atom_site_label_1
_geom_contact_atom_site_label_2
_geom_contact_distance
_geom_contact_publ_flag
_geom_contact_site_symmetry_1
_geom_contact_site_symmetry_2
O(2) O(2) 3.174(16) ? . 2_646
O(2) O(2) 3.174(16) ? . 2_656
O(2) C(6) 3.493(13) ? . 2_646
O(3) N(1) 3.040(3) ? . 1_545
O(3) N(2) 2.940(3) ? . 1_545
O(3) C(14) 3.496(4) ? . 1_545
O(3) C(23) 3.370(4) ? . 2_745
N(1) O(3) 3.040(3) ? . 1_565
N(2) O(3) 2.940(3) ? . 1_565
C(6) O(2) 3.493(13) ? . 2_656
C(9) C(12) 3.291(5) ? . 1_545
C(9) C(13) 3.551(6) ? . 1_545
C(10) C(12) 3.557(5) ? . 1_545
C(12) C(9) 3.291(5) ? . 1_565
C(12) C(10) 3.557(5) ? . 1_565
C(13) C(9) 3.551(6) ? . 1_565
C(14) O(3) 3.496(4) ? . 1_565
C(14) C(23) 3.588(5) ? . 2_745
C(15) C(18) 3.512(5) ? . 1_545
C(15) C(19) 3.576(5) ? . 1_545
C(16) C(18) 3.569(5) ? . 1_545
C(17) C(19) 3.503(5) ? . 1_545
C(18) C(15) 3.512(5) ? . 1_565
C(18) C(16) 3.569(5) ? . 1_565
C(19) C(15) 3.576(5) ? . 1_565
C(19) C(17) 3.503(5) ? . 1_565
C(20) C(25) 3.466(5) ? . 1_565
C(20) C(26) 3.518(5) ? . 1_565
C(21) C(25) 3.516(5) ? . 1_565
C(22) C(24) 3.533(5) ? . 1_565
C(23) O(3) 3.370(4) ? . 2_755
C(23) C(14) 3.588(5) ? . 2_755
C(24) C(22) 3.533(5) ? . 1_545
C(25) C(20) 3.466(5) ? . 1_545
C(25) C(21) 3.516(5) ? . 1_545
C(26) C(20) 3.518(5) ? . 1_545
O(1) H(7) 3.599 ? . 1_565
O(1) H(10) 3.529 ? . 2_646
O(1) H(19) 3.056 ? . 2_746
O(1) H(20) 3.441 ? . 2_756
O(1) H(21) 3.370 ? . 2_746
O(1) H(21) 3.278 ? . 2_756
O(2) H(6) 3.318 ? . 1_565
O(2) H(6) 2.924 ? . 2_656
O(2) H(7) 3.197 ? . 1_565
O(2) H(9) 3.277 ? . 2_646
O(2) H(10) 3.433 ? . 2_646
O(2) H(10) 3.224 ? . 2_656
O(3) H(8) 3.281 ? . 2_746
O(3) H(16) 2.268 ? . 1_545
O(3) H(17) 2.130 ? . 1_545
O(3) H(26) 2.535 ? . 2_745
N(1) H(8) 3.407 ? . 2_756
N(1) H(13) 3.223 ? . 1_565
N(1) H(25) 3.576 ? . 2_745
N(1) H(26) 3.051 ? . 2_745
N(1) H(26) 3.200 ? . 2_755
N(2) H(8) 3.262 ? . 2_756
N(2) H(18) 3.540 ? . 1_565
N(2) H(27) 3.460 ? . 2_755
C(1) H(14) 3.551 ? . 2_646
C(1) H(20) 3.413 ? . 2_756
C(1) H(24) 3.266 ? . 1_446
C(1) H(25) 3.456 ? . 1_456
C(2) H(10) 3.379 ? . 2_646
C(2) H(10) 3.221 ? . 2_656
C(2) H(15) 3.335 ? . 2_646
C(3) H(7) 3.460 ? . 1_565
C(3) H(10) 3.350 ? . 2_646
C(3) H(21) 3.476 ? . 2_746
C(4) H(9) 3.109 ? . 1_545
C(4) H(21) 3.028 ? . 2_746
C(5) H(9) 2.991 ? . 1_545
C(5) H(13) 3.475 ? . 2_756
C(6) H(4) 3.222 ? . 2_646
C(6) H(5) 3.074 ? . 2_656
C(6) H(6) 3.003 ? . 2_656
C(6) H(7) 3.149 ? . 1_565
C(7) H(9) 3.036 ? . 1_545
C(7) H(12) 3.148 ? . 2_756
C(7) H(13) 3.340 ? . 2_756
C(8) H(12) 2.883 ? . 2_756
C(9) H(11) 3.334 ? . 2_756
C(9) H(12) 2.728 ? . 2_756
C(9) H(14) 3.239 ? . 1_545
C(10) H(11) 2.884 ? . 2_756
C(10) H(12) 3.296 ? . 2_756
C(10) H(14) 3.324 ? . 1_545
C(10) H(16) 3.082 ? . 1_545
C(10) H(26) 3.563 ? . 2_745
C(11) H(11) 3.316 ? . 2_756
C(11) H(12) 3.560 ? . 1_565
C(11) H(13) 3.539 ? . 1_565
C(11) H(25) 3.406 ? . 2_745
C(11) H(26) 3.115 ? . 2_745
C(12) H(12) 3.179 ? . 1_565
C(12) H(25) 3.049 ? . 2_745
C(13) H(1) 3.407 ? . 2_646
C(13) H(5) 3.283 ? . 2_656
C(13) H(12) 3.252 ? . 1_565
C(13) H(12) 3.598 ? . 2_756
C(14) H(8) 3.385 ? . 2_756
C(14) H(16) 3.361 ? . 1_545
C(14) H(17) 3.274 ? . 1_545
C(14) H(26) 2.871 ? . 2_745
C(15) H(22) 3.553 ? . 1_545
C(16) H(2) 3.203 ? . 2_746
C(16) H(7) 3.488 ? . 2_756
C(16) H(8) 3.452 ? . 2_756
C(16) H(22) 3.203 ? . 1_545
C(17) H(18) 3.139 ? . 1_565
C(17) H(23) 3.361 ? . 1_545
C(18) H(18) 2.790 ? . 1_565
C(18) H(20) 2.818 ? . 1_565
C(18) H(23) 2.750 ? . 2_845
C(19) H(18) 3.026 ? . 1_565
C(19) H(20) 3.241 ? . 1_565
C(19) H(22) 3.434 ? . 2_855
C(19) H(23) 2.796 ? . 2_845
C(20) H(2) 3.563 ? . 1_654
C(20) H(3) 3.484 ? . 1_664
C(20) H(18) 3.574 ? . 1_565
C(21) H(28) 3.471 ? . 1_565
C(22) H(1) 3.126 ? . 1_654
C(22) H(27) 3.428 ? . 1_565
C(23) H(14) 3.438 ? . 2_745
C(23) H(16) 3.258 ? . 2_745
C(23) H(28) 3.332 ? . 2_755
C(24) H(25) 3.488 ? . 1_545
C(24) H(27) 3.074 ? . 2_755
C(24) H(28) 3.154 ? . 2_755
C(25) H(27) 2.840 ? . 2_755
C(26) H(24) 3.491 ? . 1_545
C(26) H(27) 3.366 ? . 2_755
H(1) C(13) 3.407 ? . 2_656
H(1) C(22) 3.126 ? . 1_456
H(1) H(3) 3.252 ? . 1_565
H(1) H(14) 3.245 ? . 2_646
H(1) H(15) 3.327 ? . 2_656
H(1) H(24) 3.447 ? . 1_456
H(1) H(25) 2.677 ? . 1_456
H(2) C(16) 3.203 ? . 2_756
H(2) C(20) 3.563 ? . 1_456
H(2) H(19) 3.157 ? . 2_746
H(2) H(19) 3.314 ? . 2_756
H(2) H(20) 2.494 ? . 2_756
H(2) H(21) 3.348 ? . 2_756
H(2) H(22) 3.062 ? . 2_746
H(2) H(24) 3.154 ? . 1_446
H(2) H(24) 3.348 ? . 1_456
H(2) H(25) 3.592 ? . 1_456
H(3) C(20) 3.484 ? . 1_446
H(3) H(1) 3.252 ? . 1_545
H(3) H(14) 3.032 ? . 2_646
H(3) H(15) 3.256 ? . 2_646
H(3) H(19) 3.470 ? . 2_746
H(3) H(24) 2.551 ? . 1_446
H(3) H(25) 3.181 ? . 1_446
H(4) C(6) 3.222 ? . 2_656
H(4) H(5) 3.236 ? . 1_565
H(4) H(6) 2.954 ? . 1_565
H(4) H(10) 2.289 ? . 2_656
H(4) H(15) 3.244 ? . 2_656
H(5) C(6) 3.074 ? . 2_646
H(5) C(13) 3.283 ? . 2_646
H(5) H(4) 3.236 ? . 1_545
H(5) H(9) 2.797 ? . 2_646
H(5) H(10) 2.483 ? . 2_646
H(5) H(10) 3.371 ? . 2_656
H(5) H(14) 3.520 ? . 2_646
H(5) H(15) 2.400 ? . 2_646
H(6) O(2) 3.318 ? . 1_545
H(6) O(2) 2.924 ? . 2_646
H(6) C(6) 3.003 ? . 2_646
H(6) H(4) 2.954 ? . 1_545
H(6) H(9) 3.245 ? . 1_545
H(6) H(9) 3.214 ? . 2_646
H(6) H(10) 2.477 ? . 2_646
H(6) H(21) 3.429 ? . 2_746
H(7) O(1) 3.599 ? . 1_545
H(7) O(2) 3.197 ? . 1_545
H(7) C(3) 3.460 ? . 1_545
H(7) C(6) 3.149 ? . 1_545
H(7) C(16) 3.488 ? . 2_746
H(7) H(8) 3.487 ? . 1_545
H(7) H(9) 2.477 ? . 1_545
H(7) H(13) 3.592 ? . 2_746
H(7) H(21) 2.578 ? . 2_746
H(8) O(3) 3.281 ? . 2_756
H(8) N(1) 3.407 ? . 2_746
H(8) N(2) 3.262 ? . 2_746
H(8) C(14) 3.385 ? . 2_746
H(8) C(16) 3.452 ? . 2_746
H(8) H(7) 3.487 ? . 1_565
H(8) H(13) 3.083 ? . 2_756
H(8) H(16) 3.387 ? . 2_746
H(8) H(17) 3.206 ? . 2_746
H(8) H(19) 3.375 ? . 2_746
H(8) H(21) 2.788 ? . 2_746
H(8) H(21) 3.446 ? . 2_756
H(9) O(2) 3.277 ? . 2_656
H(9) C(4) 3.109 ? . 1_565
H(9) C(5) 2.991 ? . 1_565
H(9) C(7) 3.036 ? . 1_565
H(9) H(5) 2.797 ? . 2_656
H(9) H(6) 3.245 ? . 1_565
H(9) H(6) 3.214 ? . 2_656
H(9) H(7) 2.477 ? . 1_565
H(9) H(11) 2.928 ? . 1_565
H(10) O(1) 3.529 ? . 2_656
H(10) O(2) 3.224 ? . 2_646
H(10) O(2) 3.433 ? . 2_656
H(10) C(2) 3.221 ? . 2_646
H(10) C(2) 3.379 ? . 2_656
H(10) C(3) 3.350 ? . 2_656
H(10) H(4) 2.289 ? . 2_646
H(10) H(5) 3.371 ? . 2_646
H(10) H(5) 2.483 ? . 2_656
H(10) H(6) 2.477 ? . 2_656
H(11) C(9) 3.334 ? . 2_746
H(11) C(10) 2.884 ? . 2_746
H(11) C(11) 3.316 ? . 2_746
H(11) H(9) 2.928 ? . 1_545
H(11) H(12) 3.589 ? . 2_746
H(11) H(12) 3.102 ? . 2_756
H(11) H(13) 2.849 ? . 2_746
H(11) H(13) 3.336 ? . 2_756
H(11) H(15) 3.541 ? . 1_545
H(12) C(7) 3.148 ? . 2_746
H(12) C(8) 2.883 ? . 2_746
H(12) C(9) 2.728 ? . 2_746
H(12) C(10) 3.296 ? . 2_746
H(12) C(11) 3.560 ? . 1_545
H(12) C(12) 3.179 ? . 1_545
H(12) C(13) 3.252 ? . 1_545
H(12) C(13) 3.598 ? . 2_746
H(12) H(11) 3.102 ? . 2_746
H(12) H(11) 3.589 ? . 2_756
H(12) H(12) 2.834 ? . 2_746
H(12) H(12) 2.834 ? . 2_756
H(12) H(14) 3.402 ? . 1_545
H(12) H(15) 3.515 ? . 1_545
H(13) N(1) 3.223 ? . 1_545
H(13) C(5) 3.475 ? . 2_746
H(13) C(7) 3.340 ? . 2_746
H(13) C(11) 3.539 ? . 1_545
H(13) H(7) 3.592 ? . 2_756
H(13) H(8) 3.083 ? . 2_746
H(13) H(11) 3.336 ? . 2_746
H(13) H(11) 2.849 ? . 2_756
H(13) H(14) 3.556 ? . 1_545
H(13) H(16) 2.673 ? . 1_545
H(14) C(1) 3.551 ? . 2_656
H(14) C(9) 3.239 ? . 1_565
H(14) C(10) 3.324 ? . 1_565
H(14) C(23) 3.438 ? . 2_755
H(14) H(1) 3.245 ? . 2_656
H(14) H(3) 3.032 ? . 2_656
H(14) H(5) 3.520 ? . 2_656
H(14) H(12) 3.402 ? . 1_565
H(14) H(13) 3.556 ? . 1_565
H(14) H(25) 2.751 ? . 2_745
H(14) H(26) 2.956 ? . 2_755
H(15) C(2) 3.335 ? . 2_656
H(15) H(1) 3.327 ? . 2_646
H(15) H(3) 3.256 ? . 2_656
H(15) H(4) 3.244 ? . 2_646
H(15) H(5) 2.400 ? . 2_656
H(15) H(11) 3.541 ? . 1_565
H(15) H(12) 3.515 ? . 1_565
H(16) O(3) 2.268 ? . 1_565
H(16) C(10) 3.082 ? . 1_565
H(16) C(14) 3.361 ? . 1_565
H(16) C(23) 3.258 ? . 2_755
H(16) H(8) 3.387 ? . 2_756
H(16) H(13) 2.673 ? . 1_565
H(16) H(26) 2.458 ? . 2_755
H(16) H(27) 3.390 ? . 2_755
H(17) O(3) 2.130 ? . 1_565
H(17) C(14) 3.274 ? . 1_565
H(17) H(8) 3.206 ? . 2_756
H(17) H(18) 2.796 ? . 1_565
H(17) H(26) 3.283 ? . 2_755
H(17) H(27) 3.150 ? . 2_755
H(18) N(2) 3.540 ? . 1_545
H(18) C(17) 3.139 ? . 1_545
H(18) C(18) 2.790 ? . 1_545
H(18) C(19) 3.026 ? . 1_545
H(18) C(20) 3.574 ? . 1_545
H(18) H(17) 2.796 ? . 1_545
H(18) H(22) 2.992 ? . 1_545
H(18) H(23) 3.330 ? . 1_545
H(19) O(1) 3.056 ? . 2_756
H(19) H(2) 3.314 ? . 2_746
H(19) H(2) 3.157 ? . 2_756
H(19) H(3) 3.470 ? . 2_756
H(19) H(8) 3.375 ? . 2_756
H(19) H(20) 3.174 ? . 1_565
H(19) H(24) 3.548 ? . 2_845
H(20) O(1) 3.441 ? . 2_746
H(20) C(1) 3.413 ? . 2_746
H(20) C(18) 2.818 ? . 1_545
H(20) C(19) 3.241 ? . 1_545
H(20) H(2) 2.494 ? . 2_746
H(20) H(19) 3.174 ? . 1_545
H(20) H(22) 2.316 ? . 1_545
H(20) H(23) 3.093 ? . 1_545
H(21) O(1) 3.278 ? . 2_746
H(21) O(1) 3.370 ? . 2_756
H(21) C(3) 3.476 ? . 2_756
H(21) C(4) 3.028 ? . 2_756
H(21) H(2) 3.348 ? . 2_746
H(21) H(6) 3.429 ? . 2_756
H(21) H(7) 2.578 ? . 2_756
H(21) H(8) 3.446 ? . 2_746
H(21) H(8) 2.788 ? . 2_756
H(22) C(15) 3.553 ? . 1_565
H(22) C(16) 3.203 ? . 1_565
H(22) C(19) 3.434 ? . 2_845
H(22) H(2) 3.062 ? . 2_756
H(22) H(18) 2.992 ? . 1_565
H(22) H(20) 2.316 ? . 1_565
H(22) H(23) 2.663 ? . 2_845
H(22) H(24) 3.376 ? . 2_845
H(23) C(17) 3.361 ? . 1_565
H(23) C(18) 2.750 ? . 2_855
H(23) C(19) 2.796 ? . 2_855
H(23) H(18) 3.330 ? . 1_565
H(23) H(20) 3.093 ? . 1_565
H(23) H(22) 2.663 ? . 2_855
H(23) H(23) 2.779 ? . 2_845
H(23) H(23) 2.779 ? . 2_855
H(24) C(1) 3.266 ? . 1_664
H(24) C(26) 3.491 ? . 1_565
H(24) H(1) 3.447 ? . 1_654
H(24) H(2) 3.348 ? . 1_654
H(24) H(2) 3.154 ? . 1_664
H(24) H(3) 2.551 ? . 1_664
H(24) H(19) 3.548 ? . 2_855
H(24) H(22) 3.376 ? . 2_855
H(25) N(1) 3.576 ? . 2_755
H(25) C(1) 3.456 ? . 1_654
H(25) C(11) 3.406 ? . 2_755
H(25) C(12) 3.049 ? . 2_755
H(25) C(24) 3.488 ? . 1_565
H(25) H(1) 2.677 ? . 1_654
H(25) H(2) 3.592 ? . 1_654
H(25) H(3) 3.181 ? . 1_664
H(25) H(14) 2.751 ? . 2_755
H(25) H(27) 3.510 ? . 1_565
H(26) O(3) 2.535 ? . 2_755
H(26) N(1) 3.200 ? . 2_745
H(26) N(1) 3.051 ? . 2_755
H(26) C(10) 3.563 ? . 2_755
H(26) C(11) 3.115 ? . 2_755
H(26) C(14) 2.871 ? . 2_755
H(26) H(14) 2.956 ? . 2_745
H(26) H(16) 2.458 ? . 2_745
H(26) H(17) 3.283 ? . 2_745
H(26) H(28) 3.358 ? . 2_755
H(27) N(2) 3.460 ? . 2_745
H(27) C(22) 3.428 ? . 1_545
H(27) C(24) 3.074 ? . 2_745
H(27) C(25) 2.840 ? . 2_745
H(27) C(26) 3.366 ? . 2_745
H(27) H(16) 3.390 ? . 2_745
H(27) H(17) 3.150 ? . 2_745
H(27) H(25) 3.510 ? . 1_545
H(27) H(27) 3.279 ? . 2_745
H(27) H(27) 3.279 ? . 2_755
H(27) H(28) 2.910 ? . 2_745
H(27) H(28) 3.046 ? . 2_755
H(28) C(21) 3.471 ? . 1_545
H(28) C(23) 3.332 ? . 2_745
H(28) C(24) 3.154 ? . 2_745
H(28) H(26) 3.358 ? . 2_745
H(28) H(27) 3.046 ? . 2_745
H(28) H(27) 2.910 ? . 2_755

loop_
_geom_torsion_atom_site_label_1
_geom_torsion_atom_site_label_2
_geom_torsion_atom_site_label_3
_geom_torsion_atom_site_label_4
_geom_torsion
_geom_torsion_publ_flag
_geom_torsion_site_symmetry_1
_geom_torsion_site_symmetry_2
_geom_torsion_site_symmetry_3
_geom_torsion_site_symmetry_4
C(2) O(1) C(3) O(2) 38.9(15) ? . . . .
C(2) O(1) C(3) C(4) -170.3(10) ? . . . .
C(3) O(1) C(2) C(1) 169.5(12) ? . . . .
C(3) O(2) C(6) C(5) 11.3(11) ? . . . .
C(6) O(2) C(3) O(1) 148.8(8) ? . . . .
C(6) O(2) C(3) C(4) -6.6(13) ? . . . .
C(11) N(1) C(14) O(3) 8.4(5) ? . . . .
C(11) N(1) C(14) N(2) -173.0(3) ? . . . .
C(14) N(1) C(11) C(10) 33.3(5) ? . . . .
C(14) N(1) C(11) C(12) -151.1(3) ? . . . .
C(14) N(2) C(15) C(16) -81.3(4) ? . . . .
C(14) N(2) C(15) C(17) 151.1(3) ? . . . .
C(15) N(2) C(14) O(3) -4.8(5) ? . . . .
C(15) N(2) C(14) N(1) 176.6(2) ? . . . .
O(1) C(3) C(4) C(5) -152.4(9) ? . . . .
O(2) C(3) C(4) C(5) -1.0(11) ? . . . .
C(3) C(4) C(5) C(6) 7.6(8) ? . . . .
C(3) C(4) C(5) C(7) -171.1(7) ? . . . .
C(4) C(5) C(6) O(2) -11.6(8) ? . . . .
C(4) C(5) C(7) C(8) -176.1(6) ? . . . .
C(6) C(5) C(7) C(8) 5.5(12) ? . . . .
C(7) C(5) C(6) O(2) 167.1(7) ? . . . .
C(5) C(7) C(8) C(9) -180.0(6) ? . . . .
C(5) C(7) C(8) C(13) 3.9(10) ? . . . .
C(7) C(8) C(9) C(10) -172.2(4) ? . . . .
C(7) C(8) C(13) C(12) 172.6(4) ? . . . .
C(9) C(8) C(13) C(12) -3.4(6) ? . . . .
C(13) C(8) C(9) C(10) 4.1(6) ? . . . .
C(8) C(9) C(10) C(11) -1.3(5) ? . . . .
C(9) C(10) C(11) N(1) 173.3(3) ? . . . .
C(9) C(10) C(11) C(12) -2.3(5) ? . . . .
N(1) C(11) C(12) C(13) -172.8(3) ? . . . .
C(10) C(11) C(12) C(13) 2.9(5) ? . . . .
C(11) C(12) C(13) C(8) -0.0(5) ? . . . .
N(2) C(15) C(17) C(18) 104.8(3) ? . . . .
N(2) C(15) C(17) C(26) -75.3(3) ? . . . .
C(16) C(15) C(17) C(18) -19.5(4) ? . . . .
C(16) C(15) C(17) C(26) 160.4(3) ? . . . .
C(15) C(17) C(18) C(19) -179.1(3) ? . . . .
C(15) C(17) C(26) C(21) -179.3(3) ? . . . .
C(15) C(17) C(26) C(25) -0.4(5) ? . . . .
C(18) C(17) C(26) C(21) 0.6(5) ? . . . .
C(18) C(17) C(26) C(25) 179.5(3) ? . . . .
C(26) C(17) C(18) C(19) 1.0(5) ? . . . .
C(17) C(18) C(19) C(20) -2.2(5) ? . . . .
C(18) C(19) C(20) C(21) 1.8(6) ? . . . .
C(19) C(20) C(21) C(22) 179.6(3) ? . . . .
C(19) C(20) C(21) C(26) -0.3(5) ? . . . .
C(20) C(21) C(22) C(23) 179.9(2) ? . . . .
C(20) C(21) C(26) C(17) -1.0(5) ? . . . .
C(20) C(21) C(26) C(25) -179.9(2) ? . . . .
C(22) C(21) C(26) C(17) 179.2(3) ? . . . .
C(22) C(21) C(26) C(25) 0.2(5) ? . . . .
C(26) C(21) C(22) C(23) -0.2(5) ? . . . .
C(21) C(22) C(23) C(24) 0.4(6) ? . . . .
C(22) C(23) C(24) C(25) -0.6(6) ? . . . .
C(23) C(24) C(25) C(26) 0.6(5) ? . . . .
C(24) C(25) C(26) C(17) -179.3(3) ? . . . .
C(24) C(25) C(26) C(21) -0.4(5) ? . . . .

loop_
_cod_related_entry_id
_cod_related_entry_database
_cod_related_entry_code
1 ChemSpider 30658931
